data_1561932
loop_
_publ_author_name
'Mu, Bao'
'Li, Qian'
'Lv, Lei'
'Yang, Dan-Dan'
'Wang, Qing'
'Huang, Ru-Dan'

_publ_section_title
;
 Assembly and property research on seven 0D--3D complexes derived from
 imidazole dicarboxylate and 1,2-bi(pyridin-4-yl)ethene
;
_journal_name_full 'Journal of Solid State Chemistry'
_journal_page_first 1
_journal_page_last 10
_journal_paper_doi 10.1016/j.jssc.2015.01.032
_journal_volume 226
_journal_year 2015
_chemical_formula_moiety 'C17 H14 Mn N4 O5'
_chemical_formula_sum 'C17 H14 Mn N4 O5'
_chemical_formula_weight 409.26
_space_group_IT_number 14
_space_group_name_Hall '-P 2yn'
_space_group_name_H-M_alt 'P 1 21/n 1'
_symmetry_cell_setting monoclinic
_symmetry_space_group_name_H-M 'P 1 21/n 1'
_atom_sites_solution_hydrogens geom
_atom_sites_solution_primary direct
_atom_sites_solution_secondary difmap
_audit_creation_method SHELXL-97
_cell_angle_alpha 90.00
_cell_angle_beta 94.8000(10)
_cell_angle_gamma 90.00
_cell_formula_units_Z 4
_cell_length_a 7.0501(12)
_cell_length_b 8.2312(11)
_cell_length_c 30.203(2)
_cell_measurement_temperature 293(2)
_cell_volume 1746.6(4)
_computing_cell_refinement 'Bruker SAINT'
_computing_data_reduction 'Bruker SAINT'
_computing_molecular_graphics 'Bruker SHELXTL'
_computing_publication_material 'Bruker SHELXTL'
_computing_structure_refinement 'SHELXL-97 (Sheldrick, 2008)'
_computing_structure_solution 'SHELXS-97 (Sheldrick, 2008)'
_diffrn_ambient_temperature 293(2)
_diffrn_measured_fraction_theta_full 0.990
_diffrn_measured_fraction_theta_max 0.990
_diffrn_radiation_monochromator graphite
_diffrn_radiation_source 'fine-focus sealed tube'
_diffrn_radiation_type MoK\a
_diffrn_radiation_wavelength 0.71073
_diffrn_reflns_av_R_equivalents 0.0000
_diffrn_reflns_av_sigmaI/netI 0.1464
_diffrn_reflns_limit_h_max 8
_diffrn_reflns_limit_h_min -8
_diffrn_reflns_limit_k_max 9
_diffrn_reflns_limit_k_min -9
_diffrn_reflns_limit_l_max 35
_diffrn_reflns_limit_l_min -19
_diffrn_reflns_number 3082
_diffrn_reflns_theta_full 25.02
_diffrn_reflns_theta_max 25.02
_diffrn_reflns_theta_min 2.57
_exptl_absorpt_coefficient_mu 0.794
_exptl_absorpt_correction_T_max 0.931
_exptl_absorpt_correction_T_min 0.900
_exptl_absorpt_correction_type none
_exptl_crystal_colour yellow
_exptl_crystal_density_diffrn 1.556
_exptl_crystal_density_method 'not measured'
_exptl_crystal_description block
_exptl_crystal_F_000 836
_exptl_crystal_size_max 0.27
_exptl_crystal_size_mid 0.11
_exptl_crystal_size_min 0.09
_refine_diff_density_max 0.792
_refine_diff_density_min -0.510
_refine_diff_density_rms 0.125
_refine_ls_extinction_method none
_refine_ls_goodness_of_fit_ref 1.080
_refine_ls_hydrogen_treatment mixed
_refine_ls_matrix_type full
_refine_ls_number_parameters 246
_refine_ls_number_reflns 3052
_refine_ls_number_restraints 0
_refine_ls_restrained_S_all 1.080
_refine_ls_R_factor_all 0.1481
_refine_ls_R_factor_gt 0.0969
_refine_ls_shift/su_max 0.001
_refine_ls_shift/su_mean 0.000
_refine_ls_structure_factor_coef Fsqd
_refine_ls_weighting_details 'calc w=1/[\s^2^(Fo^2^)+(0.1296P)^2^+1.5314P] where P=(Fo^2^+2Fc^2^)/3'
_refine_ls_weighting_scheme calc
_refine_ls_wR_factor_gt 0.2295
_refine_ls_wR_factor_ref 0.2796
_reflns_number_gt 1954
_reflns_number_total 3052
_reflns_threshold_expression >2sigma(I)
_cod_data_source_file JSSC-2015-226-1.cif
_cod_data_source_block Complex1
_cod_depositor_comments
;
The following automatic conversions were performed:

data item '_symmetry_cell_setting' value 'Monoclinic' was changed to
'monoclinic' in accordance with the built-in table derived from the
CIF Core dictionary named 'cif_core.dic' version 2.4.5 last updated
on 2014-11-21.

Automatic conversion script
Id: cif_fix_values 8369 2020-08-20 11:38:08Z andrius 
;
_cod_original_sg_symbol_H-M P2(1)/n
_cod_database_code 1561932

loop_
_symmetry_equiv_pos_as_xyz
'x, y, z'
'-x+1/2, y+1/2, -z+1/2'
'-x, -y, -z'
'x-1/2, -y-1/2, z-1/2'

loop_
_atom_site_label
_atom_site_type_symbol
_atom_site_fract_x
_atom_site_fract_y
_atom_site_fract_z
_atom_site_U_iso_or_equiv
_atom_site_adp_type
_atom_site_occupancy
_atom_site_symmetry_multiplicity
_atom_site_calc_flag
_atom_site_refinement_flags
_atom_site_disorder_assembly
_atom_site_disorder_group
Mn1 Mn 0.18355(19) 0.63530(18) 0.67875(4) 0.0265(5) Uani 1 1 d . . .
N1 N 0.5163(11) 1.0118(10) 0.7778(2) 0.0291(19) Uani 1 1 d . . .
N2 N 0.7281(11) 0.9432(10) 0.7318(3) 0.033(2) Uani 1 1 d . . .
H2 H 0.8365 0.9290 0.7213 0.039 Uiso 1 1 calc R . .
N3 N 0.2518(12) 0.4060(10) 0.6401(2) 0.032(2) Uani 1 1 d . . .
N4 N 0.1893(15) -0.4072(13) 0.4226(3) 0.052(3) Uani 1 1 d . . .
O1 O 0.1138(9) 0.8686(8) 0.70770(19) 0.0278(14) Uani 1 1 d . . .
O2 O 0.1364(9) 1.0374(8) 0.7645(2) 0.0320(16) Uani 1 1 d . . .
O3 O 0.4084(10) 0.7544(8) 0.64941(19) 0.0341(16) Uani 1 1 d . . .
O4 O 0.6872(9) 0.8750(10) 0.6433(2) 0.0413(18) Uani 1 1 d . . .
O1W O -0.0317(10) 0.6785(8) 0.6237(2) 0.0391(17) Uani 1 1 d . . .
H1WA H -0.1217 0.7410 0.6300 0.047 Uiso 1 1 d R . .
H1WB H -0.0798 0.5967 0.6097 0.047 Uiso 1 1 d R . .
C1 C 0.2087(12) 0.9464(10) 0.7364(3) 0.0207(19) Uani 1 1 d . . .
C2 C 0.4229(12) 0.9482(11) 0.7403(3) 0.023(2) Uani 1 1 d . . .
C3 C 0.5550(13) 0.9062(11) 0.7101(3) 0.028(2) Uani 1 1 d . . .
C4 C 0.5469(14) 0.8383(11) 0.6642(3) 0.029(2) Uani 1 1 d . . .
C5 C 0.7028(15) 1.0042(13) 0.7715(3) 0.039(3) Uani 1 1 d . . .
H5 H 0.8005 1.0372 0.7922 0.046 Uiso 1 1 calc R . .
C6 C 0.2049(17) 0.2553(13) 0.6536(3) 0.041(3) Uani 1 1 d . . .
H6 H 0.1679 0.2420 0.6822 0.049 Uiso 1 1 calc R . .
C7 C 0.2100(18) 0.1247(14) 0.6272(3) 0.047(3) Uani 1 1 d . . .
H7 H 0.1811 0.0231 0.6383 0.056 Uiso 1 1 calc R . .
C8 C 0.2577(14) 0.1379(12) 0.5834(3) 0.032(2) Uani 1 1 d . . .
C9 C 0.3169(15) 0.2911(15) 0.5712(4) 0.044(3) Uani 1 1 d . . .
H9 H 0.3632 0.3063 0.5436 0.053 Uiso 1 1 calc R . .
C10 C 0.3077(15) 0.4204(12) 0.5996(3) 0.036(2) Uani 1 1 d . . .
H10 H 0.3423 0.5227 0.5899 0.043 Uiso 1 1 calc R . .
C11 C 0.2497(16) -0.0046(13) 0.5543(3) 0.041(3) Uani 1 1 d . . .
H11 H 0.2369 -0.1053 0.5677 0.049 Uiso 1 1 calc R . .
C12 C 0.2590(15) -0.0036(14) 0.5111(4) 0.043(3) Uani 1 1 d . . .
H12 H 0.2803 0.0963 0.4980 0.051 Uiso 1 1 calc R . .
C13 C 0.186(2) -0.4270(16) 0.4656(4) 0.061(4) Uani 1 1 d . . .
H13 H 0.1696 -0.5316 0.4763 0.073 Uiso 1 1 calc R . .
C14 C 0.207(2) -0.2995(15) 0.4966(4) 0.056(3) Uani 1 1 d . . .
H14 H 0.1995 -0.3195 0.5267 0.067 Uiso 1 1 calc R . .
C15 C 0.2390(16) -0.1442(15) 0.4816(3) 0.043(3) Uani 1 1 d . . .
C16 C 0.2455(16) -0.1244(15) 0.4360(4) 0.046(3) Uani 1 1 d . . .
H16 H 0.2663 -0.0226 0.4240 0.056 Uiso 1 1 calc R . .
C17 C 0.2202(17) -0.2602(16) 0.4088(4) 0.051(3) Uani 1 1 d . . .
H17 H 0.2258 -0.2450 0.3785 0.061 Uiso 1 1 calc R . .

loop_
_atom_site_aniso_label
_atom_site_aniso_U_11
_atom_site_aniso_U_22
_atom_site_aniso_U_33
_atom_site_aniso_U_23
_atom_site_aniso_U_13
_atom_site_aniso_U_12
Mn1 0.0244(8) 0.0272(8) 0.0280(8) 0.0009(7) 0.0018(6) 0.0004(7)
N1 0.029(4) 0.032(5) 0.026(4) -0.007(4) 0.002(3) 0.001(4)
N2 0.025(4) 0.037(5) 0.037(5) -0.005(4) 0.003(4) -0.003(4)
N3 0.037(5) 0.032(5) 0.028(4) -0.003(4) 0.008(4) 0.008(4)
N4 0.051(6) 0.058(7) 0.048(6) -0.019(5) 0.005(5) -0.003(5)
O1 0.024(3) 0.030(3) 0.029(3) -0.006(3) 0.001(3) -0.001(3)
O2 0.021(3) 0.042(4) 0.033(4) -0.013(3) 0.002(3) -0.001(3)
O3 0.042(4) 0.036(4) 0.025(3) -0.006(3) 0.007(3) -0.011(3)
O4 0.030(4) 0.059(5) 0.037(4) 0.002(4) 0.015(3) -0.006(4)
O1W 0.036(4) 0.035(4) 0.045(4) -0.012(3) -0.005(3) 0.007(3)
C1 0.015(4) 0.017(4) 0.030(5) 0.006(4) 0.001(4) -0.003(4)
C2 0.021(5) 0.021(5) 0.027(5) 0.000(4) 0.006(4) 0.005(4)
C3 0.019(4) 0.025(5) 0.040(5) 0.008(4) 0.005(4) -0.007(4)
C4 0.029(5) 0.026(5) 0.032(5) 0.004(4) 0.007(4) 0.009(5)
C5 0.030(6) 0.049(7) 0.037(6) -0.007(5) 0.004(5) 0.001(5)
C6 0.065(8) 0.034(6) 0.025(5) 0.007(5) 0.009(5) 0.004(6)
C7 0.068(8) 0.033(6) 0.037(6) -0.004(5) -0.002(6) 0.001(6)
C8 0.034(5) 0.025(5) 0.038(5) -0.006(5) 0.004(4) 0.002(5)
C9 0.037(6) 0.060(8) 0.036(5) -0.016(6) 0.011(5) -0.001(6)
C10 0.049(6) 0.023(5) 0.034(5) 0.005(5) 0.005(5) -0.007(5)
C11 0.053(7) 0.034(6) 0.037(6) -0.002(5) 0.011(5) -0.004(5)
C12 0.038(6) 0.035(6) 0.055(7) -0.003(6) 0.009(5) -0.007(5)
C13 0.095(11) 0.040(7) 0.047(7) 0.003(6) 0.008(7) -0.019(7)
C14 0.091(10) 0.043(7) 0.035(6) -0.003(6) 0.014(7) -0.013(7)
C15 0.043(6) 0.048(7) 0.037(6) -0.003(6) -0.002(5) -0.010(6)
C16 0.049(7) 0.042(7) 0.047(6) -0.007(6) 0.000(5) 0.005(6)
C17 0.038(6) 0.071(9) 0.045(6) -0.009(7) 0.010(5) 0.002(6)

loop_
_atom_type_symbol
_atom_type_description
_atom_type_scat_dispersion_real
_atom_type_scat_dispersion_imag
_atom_type_scat_source
C C 0.0033 0.0016 'International Tables Vol C Tables 4.2.6.8 and 6.1.1.4'
H H 0.0000 0.0000 'International Tables Vol C Tables 4.2.6.8 and 6.1.1.4'
O O 0.0106 0.0060 'International Tables Vol C Tables 4.2.6.8 and 6.1.1.4'
N N 0.0061 0.0033 'International Tables Vol C Tables 4.2.6.8 and 6.1.1.4'
Mn Mn 0.3368 0.7283 'International Tables Vol C Tables 4.2.6.8 and 6.1.1.4'

loop_
_geom_angle_atom_site_label_1
_geom_angle_atom_site_label_2
_geom_angle_atom_site_label_3
_geom_angle
_geom_angle_site_symmetry_1
_geom_angle_site_symmetry_3
O3 Mn1 O1 87.8(2) . .
O3 Mn1 O1W 95.9(3) . .
O1 Mn1 O1W 89.8(2) . .
O3 Mn1 O2 95.3(3) . 2_546
O1 Mn1 O2 98.3(2) . 2_546
O1W Mn1 O2 166.4(3) . 2_546
O3 Mn1 N1 168.7(3) . 2_546
O1 Mn1 N1 89.5(3) . 2_546
O1W Mn1 N1 95.1(3) . 2_546
O2 Mn1 N1 74.2(3) 2_546 2_546
O3 Mn1 N3 88.4(3) . .
O1 Mn1 N3 173.0(3) . .
O1W Mn1 N3 84.7(3) . .
O2 Mn1 N3 87.9(3) 2_546 .
N1 Mn1 N3 95.4(3) 2_546 .
C5 N1 C2 106.0(8) . .
C5 N1 Mn1 140.4(7) . 2_556
C2 N1 Mn1 112.1(6) . 2_556
C5 N2 C3 109.7(8) . .
C5 N2 H2 125.2 . .
C3 N2 H2 125.2 . .
C10 N3 C6 117.4(8) . .
C10 N3 Mn1 119.3(7) . .
C6 N3 Mn1 122.3(6) . .
C17 N4 C13 116.7(10) . .
C1 O1 Mn1 127.8(6) . .
C1 O2 Mn1 119.9(5) . 2_556
C4 O3 Mn1 134.2(6) . .
Mn1 O1W H1WA 114.5 . .
Mn1 O1W H1WB 118.2 . .
H1WA O1W H1WB 108.4 . .
O1 C1 O2 123.6(8) . .
O1 C1 C2 122.8(8) . .
O2 C1 C2 113.6(8) . .
N1 C2 C3 109.5(8) . .
N1 C2 C1 118.6(8) . .
C3 C2 C1 131.7(9) . .
N2 C3 C2 104.3(8) . .
N2 C3 C4 119.5(8) . .
C2 C3 C4 136.2(9) . .
O3 C4 O4 125.6(8) . .
O3 C4 C3 120.5(8) . .
O4 C4 C3 114.0(9) . .
N2 C5 N1 110.5(9) . .
N2 C5 H5 124.7 . .
N1 C5 H5 124.7 . .
C7 C6 N3 122.5(9) . .
C7 C6 H6 118.8 . .
N3 C6 H6 118.8 . .
C6 C7 C8 121.4(10) . .
C6 C7 H7 119.3 . .
C8 C7 H7 119.3 . .
C9 C8 C7 115.0(9) . .
C9 C8 C11 124.6(9) . .
C7 C8 C11 120.4(9) . .
C10 C9 C8 120.7(9) . .
C10 C9 H9 119.7 . .
C8 C9 H9 119.7 . .
N3 C10 C9 122.8(10) . .
N3 C10 H10 118.6 . .
C9 C10 H10 118.6 . .
C12 C11 C8 126.1(10) . .
C12 C11 H11 117.0 . .
C8 C11 H11 117.0 . .
C11 C12 C15 126.2(11) . .
C11 C12 H12 116.9 . .
C15 C12 H12 116.9 . .
N4 C13 C14 123.9(12) . .
N4 C13 H13 118.1 . .
C14 C13 H13 118.1 . .
C15 C14 C13 119.0(10) . .
C15 C14 H14 120.5 . .
C13 C14 H14 120.5 . .
C14 C15 C16 116.9(10) . .
C14 C15 C12 123.0(9) . .
C16 C15 C12 120.1(10) . .
C17 C16 C15 118.5(11) . .
C17 C16 H16 120.7 . .
C15 C16 H16 120.7 . .
N4 C17 C16 125.1(11) . .
N4 C17 H17 117.5 . .
C16 C17 H17 117.5 . .

loop_
_geom_bond_atom_site_label_1
_geom_bond_atom_site_label_2
_geom_bond_distance
_geom_bond_site_symmetry_2
Mn1 O3 2.120(7) .
Mn1 O1 2.183(6) .
Mn1 O1W 2.184(7) .
Mn1 O2 2.199(6) 2_546
Mn1 N1 2.248(8) 2_546
Mn1 N3 2.292(8) .
N1 C5 1.346(13) .
N1 C2 1.366(11) .
N1 Mn1 2.248(8) 2_556
N2 C5 1.326(11) .
N2 C3 1.371(12) .
N2 H2 0.8600 .
N3 C10 1.322(12) .
N3 C6 1.355(13) .
N4 C17 1.304(15) .
N4 C13 1.312(14) .
O1 C1 1.231(11) .
O2 C1 1.269(10) .
O2 Mn1 2.199(6) 2_556
O3 C4 1.248(11) .
O4 C4 1.252(11) .
O1W H1WA 0.8500 .
O1W H1WB 0.8501 .
C1 C2 1.505(12) .
C2 C3 1.400(12) .
C3 C4 1.491(13) .
C5 H5 0.9300 .
C6 C7 1.340(14) .
C6 H6 0.9300 .
C7 C8 1.398(14) .
C7 H7 0.9300 .
C8 C9 1.387(15) .
C8 C11 1.464(14) .
C9 C10 1.371(14) .
C9 H9 0.9300 .
C10 H10 0.9300 .
C11 C12 1.312(14) .
C11 H11 0.9300 .
C12 C15 1.459(15) .
C12 H12 0.9300 .
C13 C14 1.405(16) .
C13 H13 0.9300 .
C14 C15 1.381(16) .
C14 H14 0.9300 .
C15 C16 1.392(15) .
C16 C17 1.389(16) .
C16 H16 0.9300 .
C17 H17 0.9300 .

loop_
_geom_torsion_atom_site_label_1
_geom_torsion_atom_site_label_2
_geom_torsion_atom_site_label_3
_geom_torsion_atom_site_label_4
_geom_torsion
_geom_torsion_site_symmetry_1
_geom_torsion_site_symmetry_2
_geom_torsion_site_symmetry_3
_geom_torsion_site_symmetry_4
O3 Mn1 N3 C10 -35.9(8) . . . .
O1 Mn1 N3 C10 21(3) . . . .
O1W Mn1 N3 C10 60.2(8) . . . .
O2 Mn1 N3 C10 -131.3(8) 2_546 . . .
N1 Mn1 N3 C10 154.8(8) 2_546 . . .
O3 Mn1 N3 C6 156.3(8) . . . .
O1 Mn1 N3 C6 -146(2) . . . .
O1W Mn1 N3 C6 -107.7(8) . . . .
O2 Mn1 N3 C6 60.9(8) 2_546 . . .
N1 Mn1 N3 C6 -13.0(8) 2_546 . . .
O3 Mn1 O1 C1 -67.3(7) . . . .
O1W Mn1 O1 C1 -163.3(7) . . . .
O2 Mn1 O1 C1 27.7(7) 2_546 . . .
N1 Mn1 O1 C1 101.7(7) 2_546 . . .
N3 Mn1 O1 C1 -125(2) . . . .
O1 Mn1 O3 C4 55.3(9) . . . .
O1W Mn1 O3 C4 144.8(9) . . . .
O2 Mn1 O3 C4 -42.9(9) 2_546 . . .
N1 Mn1 O3 C4 -21(2) 2_546 . . .
N3 Mn1 O3 C4 -130.6(9) . . . .
Mn1 O1 C1 O2 -149.0(7) . . . .
Mn1 O1 C1 C2 33.9(12) . . . .
Mn1 O2 C1 O1 169.1(7) 2_556 . . .
Mn1 O2 C1 C2 -13.5(10) 2_556 . . .
C5 N1 C2 C3 -2.0(11) . . . .
Mn1 N1 C2 C3 166.8(6) 2_556 . . .
C5 N1 C2 C1 -177.5(9) . . . .
Mn1 N1 C2 C1 -8.8(10) 2_556 . . .
O1 C1 C2 N1 -167.7(8) . . . .
O2 C1 C2 N1 14.9(12) . . . .
O1 C1 C2 C3 18.0(15) . . . .
O2 C1 C2 C3 -159.5(9) . . . .
C5 N2 C3 C2 -0.7(11) . . . .
C5 N2 C3 C4 178.9(8) . . . .
N1 C2 C3 N2 1.7(10) . . . .
C1 C2 C3 N2 176.4(9) . . . .
N1 C2 C3 C4 -177.8(10) . . . .
C1 C2 C3 C4 -3.1(18) . . . .
Mn1 O3 C4 O4 165.8(7) . . . .
Mn1 O3 C4 C3 -14.8(14) . . . .
N2 C3 C4 O3 155.6(9) . . . .
C2 C3 C4 O3 -25.0(16) . . . .
N2 C3 C4 O4 -25.0(13) . . . .
C2 C3 C4 O4 154.4(10) . . . .
C3 N2 C5 N1 -0.5(13) . . . .
C2 N1 C5 N2 1.5(12) . . . .
Mn1 N1 C5 N2 -162.0(7) 2_556 . . .
C10 N3 C6 C7 -1.4(17) . . . .
Mn1 N3 C6 C7 166.6(9) . . . .
N3 C6 C7 C8 -2.4(19) . . . .
C6 C7 C8 C9 6.2(17) . . . .
C6 C7 C8 C11 -175.8(11) . . . .
C7 C8 C9 C10 -6.6(16) . . . .
C11 C8 C9 C10 175.6(10) . . . .
C6 N3 C10 C9 1.0(15) . . . .
Mn1 N3 C10 C9 -167.5(8) . . . .
C8 C9 C10 N3 3.2(17) . . . .
C9 C8 C11 C12 -14.6(18) . . . .
C7 C8 C11 C12 167.6(12) . . . .
C8 C11 C12 C15 -175.8(11) . . . .
C17 N4 C13 C14 3(2) . . . .
N4 C13 C14 C15 -2(2) . . . .
C13 C14 C15 C16 1.0(19) . . . .
C13 C14 C15 C12 178.9(12) . . . .
C11 C12 C15 C14 -0.1(19) . . . .
C11 C12 C15 C16 177.8(12) . . . .
C14 C15 C16 C17 -0.1(17) . . . .
C12 C15 C16 C17 -178.1(11) . . . .
C13 N4 C17 C16 -1.6(19) . . . .
C15 C16 C17 N4 0.4(19) . . . .
